data_7048460
loop_
_publ_author_name
'Song, Li-Cheng'
'Feng, Li'
'Guo, Yuan-Qiang'

_publ_section_title
;
 Hydrophilic quaternary ammonium-group-containing [FeFe]H<sub>2</sub>ase
 models prepared by quaternization of the pyridyl N atoms in
 pyridylazadiphosphine- and pyridylmethylazadiphosphine-bridged diiron
 complexes with various electrophiles.
;
_journal_issue 4
_journal_name_full 'Dalton transactions (Cambridge, England : 2003)'
_journal_page_first 1443
_journal_page_last 1453
_journal_paper_doi 10.1039/c8dt04211j
_journal_volume 48
_journal_year 2019
_chemical_formula_moiety 'C37 H32 Fe2 N2 O4 P2 S2'
_chemical_formula_sum 'C37 H32 Fe2 N2 O4 P2 S2'
_chemical_formula_weight 806.40
_space_group_crystal_system monoclinic
_space_group_IT_number 14
_space_group_name_Hall '-P 2ybc'
_space_group_name_H-M_alt 'P 1 21/c 1'
_symmetry_space_group_name_Hall '-P 2ybc'
_symmetry_space_group_name_H-M 'P 1 21/c 1'
_atom_sites_solution_hydrogens geom
_audit_creation_date 2018-09-12
_audit_creation_method
;
Olex2 1.2
(compiled 2018.05.29 svn.r3508 for OlexSys, GUI svn.r5506)
;
_audit_update_record
;
2018-10-15 deposited with the CCDC.
2019-01-02 downloaded from the CCDC.
;
_cell_angle_alpha 90
_cell_angle_beta 106.77(3)
_cell_angle_gamma 90
_cell_formula_units_Z 4
_cell_length_a 10.658(2)
_cell_length_b 26.592(5)
_cell_length_c 13.670(3)
_cell_measurement_reflns_used 8798
_cell_measurement_temperature 113.1500
_cell_measurement_theta_max 27.9584
_cell_measurement_theta_min 1.7341
_cell_volume 3709.5(14)
_computing_cell_refinement 'CrystalClear (Rigaku Inc., 2008)'
_computing_data_collection 'CrystalClear (Rigaku Inc., 2008)'
_computing_data_reduction 'CrystalClear (Rigaku Inc., 2008)'
_computing_molecular_graphics 'Olex2 (Dolomanov et al., 2009)'
_computing_publication_material 'Olex2 (Dolomanov et al., 2009)'
_computing_structure_refinement 'ShelXL (Sheldrick, 2015)'
_computing_structure_solution 'SHELXT 2018/2 (Sheldrick, 2018)'
_diffrn_ambient_temperature 113.1500
_diffrn_measured_fraction_theta_full 0.997
_diffrn_measured_fraction_theta_max 0.993
_diffrn_measurement_device_type 'Bruker P4'
_diffrn_measurement_method '\w scans'
_diffrn_radiation_monochromator graphite
_diffrn_radiation_type MoK\a
_diffrn_radiation_wavelength 0.71073
_diffrn_reflns_av_R_equivalents 0.0693
_diffrn_reflns_av_unetI/netI 0.0598
_diffrn_reflns_Laue_measured_fraction_full 0.997
_diffrn_reflns_Laue_measured_fraction_max 0.993
_diffrn_reflns_limit_h_max 13
_diffrn_reflns_limit_h_min -14
_diffrn_reflns_limit_k_max 34
_diffrn_reflns_limit_k_min -35
_diffrn_reflns_limit_l_max 18
_diffrn_reflns_limit_l_min -18
_diffrn_reflns_number 37149
_diffrn_reflns_point_group_measured_fraction_full 0.997
_diffrn_reflns_point_group_measured_fraction_max 0.993
_diffrn_reflns_theta_full 25.242
_diffrn_reflns_theta_max 27.949
_diffrn_reflns_theta_min 2.638
_exptl_absorpt_coefficient_mu 1.022
_exptl_absorpt_correction_type none
_exptl_crystal_colour 'clear light red'
_exptl_crystal_colour_lustre clear
_exptl_crystal_colour_modifier light
_exptl_crystal_colour_primary red
_exptl_crystal_density_diffrn 1.444
_exptl_crystal_description block
_exptl_crystal_F_000 1656
_exptl_crystal_size_max 0.05
_exptl_crystal_size_mid 0.04
_exptl_crystal_size_min 0.03
_refine_diff_density_max 0.542
_refine_diff_density_min -0.533
_refine_diff_density_rms 0.104
_refine_ls_extinction_method none
_refine_ls_goodness_of_fit_ref 1.098
_refine_ls_hydrogen_treatment constr
_refine_ls_matrix_type full
_refine_ls_number_parameters 442
_refine_ls_number_reflns 8843
_refine_ls_number_restraints 0
_refine_ls_restrained_S_all 1.098
_refine_ls_R_factor_all 0.0748
_refine_ls_R_factor_gt 0.0592
_refine_ls_shift/su_max 0.001
_refine_ls_shift/su_mean 0.000
_refine_ls_structure_factor_coef Fsqd
_refine_ls_weighting_details 'w=1/[\s^2^(Fo^2^)+(0.0808P)^2^+0.2247P] where P=(Fo^2^+2Fc^2^)/3'
_refine_ls_weighting_scheme calc
_refine_ls_wR_factor_gt 0.1462
_refine_ls_wR_factor_ref 0.1566
_reflns_Friedel_coverage 0.000
_reflns_number_gt 7090
_reflns_number_total 8843
_reflns_threshold_expression 'I > 2\s(I)'
_cod_data_source_file c8dt04211j2.cif
_cod_data_source_block B
_cod_depositor_comments 'Adding full bibliography for 7048458--7048461.cif.'
_cod_original_cell_volume 3709.6(14)
_cod_database_code 7048460
_shelx_shelxl_version_number 2018/3
_shelx_space_group_comment
;
The symmetry employed for this shelxl refinement is uniquely defined
by the following loop, which should always be used as a source of
symmetry information in preference to the above space-group names.
They are only intended as comments.
;
_shelx_estimated_absorpt_t_max 0.970
_shelx_estimated_absorpt_t_min 0.951
_olex2_refinement_description
;
1. Fixed Uiso
 At 1.2 times of:
  All C(H) groups, All C(H,H) groups
2.a Secondary CH2 refined with riding coordinates:
 C5(H5A,H5B), C6(H6A,H6B), C7(H7A,H7B), C20(H20A,H20B)
2.b Aromatic/amide H refined with riding coordinates:
 C9(H9), C10(H10), C11(H11), C12(H12), C13(H13), C15(H15), C16(H16), C17(H17),
 C18(H18), C19(H19), C22(H22), C23(H23), C24(H24), C25(H25), C27(H27), C28(H28),
  C29(H29), C30(H30), C31(H31), C33(H33), C34(H34), C35(H35), C36(H36), C37(H37)
;
_platon_squeeze_void_probe_radius 1.20
_olex2_submission_special_instructions 'No special instructions were received'

loop_
_space_group_symop_operation_xyz
'x, y, z'
'-x, y+1/2, -z+1/2'
'-x, -y, -z'
'x, -y-1/2, z-1/2'

loop_
_atom_site_label
_atom_site_type_symbol
_atom_site_fract_x
_atom_site_fract_y
_atom_site_fract_z
_atom_site_U_iso_or_equiv
_atom_site_adp_type
_atom_site_occupancy
_atom_site_site_symmetry_order
_atom_site_calc_flag
_atom_site_refinement_flags_posn
Fe1 Fe 0.22784(4) 0.35734(2) 0.68887(4) 0.01883(13) Uani 1 1 d .
Fe2 Fe 0.47178(4) 0.35844(2) 0.74397(3) 0.01890(13) Uani 1 1 d .
S1 S 0.34877(9) 0.36027(3) 0.85275(6) 0.0255(2) Uani 1 1 d .
S2 S 0.34863(8) 0.42397(3) 0.66906(6) 0.02019(18) Uani 1 1 d .
P1 P 0.20039(8) 0.33898(3) 0.52722(6) 0.01768(18) Uani 1 1 d .
P2 P 0.49242(8) 0.33749(3) 0.59419(6) 0.01755(18) Uani 1 1 d .
O1 O 0.1551(3) 0.25495(10) 0.7242(2) 0.0429(7) Uani 1 1 d .
O2 O -0.0217(3) 0.40236(12) 0.6879(3) 0.0547(9) Uani 1 1 d .
O3 O 0.7258(3) 0.40697(12) 0.8308(3) 0.0544(8) Uani 1 1 d .
O4 O 0.5498(3) 0.25830(9) 0.8259(2) 0.0368(6) Uani 1 1 d .
N1 N 0.3467(2) 0.33196(9) 0.49971(19) 0.0185(5) Uani 1 1 d .
N2 N 0.3454(4) 0.38907(14) 0.1543(3) 0.0514(10) Uani 1 1 d .
C1 C 0.1855(3) 0.29520(13) 0.7099(3) 0.0277(7) Uani 1 1 d .
C2 C 0.0751(4) 0.38508(13) 0.6850(3) 0.0297(8) Uani 1 1 d .
C3 C 0.6257(3) 0.38787(13) 0.7975(3) 0.0312(8) Uani 1 1 d .
C4 C 0.5186(3) 0.29751(13) 0.7916(3) 0.0258(7) Uani 1 1 d .
C5 C 0.3429(4) 0.42230(14) 0.9088(3) 0.0387(9) Uani 1 1 d .
H5A H 0.251723 0.431627 0.896796 0.046 Uiso 1 1 calc R
H5B H 0.381570 0.419724 0.982115 0.046 Uiso 1 1 calc R
C6 C 0.4108(4) 0.46390(15) 0.8699(3) 0.0405(9) Uani 1 1 d .
H6A H 0.408953 0.494110 0.909226 0.049 Uiso 1 1 calc R
H6B H 0.501842 0.454712 0.880517 0.049 Uiso 1 1 calc R
C7 C 0.3498(4) 0.47507(13) 0.7590(3) 0.0305(8) Uani 1 1 d .
H7A H 0.395734 0.503428 0.740733 0.037 Uiso 1 1 calc R
H7B H 0.259960 0.485493 0.749874 0.037 Uiso 1 1 calc R
C8 C 0.1048(3) 0.28185(12) 0.4855(3) 0.0220(7) Uani 1 1 d .
C9 C 0.1528(4) 0.23641(14) 0.4658(4) 0.0414(10) Uani 1 1 d .
H9 H 0.240467 0.233737 0.467543 0.050 Uiso 1 1 calc R
C10 C 0.0731(5) 0.19435(16) 0.4434(4) 0.0581(14) Uani 1 1 d .
H10 H 0.107712 0.163800 0.430497 0.070 Uiso 1 1 calc R
C11 C -0.0545(4) 0.19732(15) 0.4400(4) 0.0452(11) Uani 1 1 d .
H11 H -0.107257 0.168825 0.425481 0.054 Uiso 1 1 calc R
C12 C -0.1064(4) 0.24246(15) 0.4582(3) 0.0410(10) Uani 1 1 d .
H12 H -0.194601 0.244808 0.454987 0.049 Uiso 1 1 calc R
C13 C -0.0268(3) 0.28426(13) 0.4811(3) 0.0311(8) Uani 1 1 d .
H13 H -0.061934 0.314703 0.494030 0.037 Uiso 1 1 calc R
C14 C 0.1080(3) 0.38268(12) 0.4288(3) 0.0211(6) Uani 1 1 d .
C15 C 0.0552(3) 0.36711(14) 0.3270(3) 0.0285(7) Uani 1 1 d .
H15 H 0.059285 0.333432 0.309821 0.034 Uiso 1 1 calc R
C16 C -0.0031(3) 0.40187(16) 0.2522(3) 0.0366(9) Uani 1 1 d .
H16 H -0.036311 0.391481 0.184678 0.044 Uiso 1 1 calc R
C17 C -0.0121(3) 0.45166(15) 0.2769(3) 0.0359(9) Uani 1 1 d .
H17 H -0.049928 0.474854 0.225977 0.043 Uiso 1 1 calc R
C18 C 0.0347(3) 0.46710(14) 0.3769(3) 0.0315(8) Uani 1 1 d .
H18 H 0.026889 0.500623 0.393645 0.038 Uiso 1 1 calc R
C19 C 0.0934(3) 0.43294(12) 0.4526(3) 0.0245(7) Uani 1 1 d .
H19 H 0.123485 0.443618 0.520120 0.029 Uiso 1 1 calc R
C20 C 0.3484(3) 0.32065(12) 0.3940(2) 0.0225(7) Uani 1 1 d .
H20A H 0.272404 0.300112 0.362142 0.027 Uiso 1 1 calc R
H20B H 0.425417 0.300383 0.397883 0.027 Uiso 1 1 calc R
C21 C 0.3490(3) 0.36464(12) 0.3243(3) 0.0229(7) Uani 1 1 d .
C22 C 0.3482(3) 0.41437(12) 0.3513(3) 0.0243(7) Uani 1 1 d .
H22 H 0.350750 0.423213 0.417625 0.029 Uiso 1 1 calc R
C23 C 0.3435(3) 0.45106(13) 0.2790(3) 0.0302(8) Uani 1 1 d .
H23 H 0.341276 0.484879 0.295733 0.036 Uiso 1 1 calc R
C24 C 0.3423(4) 0.43711(16) 0.1827(3) 0.0404(9) Uani 1 1 d .
H24 H 0.339102 0.462144 0.134571 0.049 Uiso 1 1 calc R
C25 C 0.3483(4) 0.35417(15) 0.2259(3) 0.0402(10) Uani 1 1 d .
H25 H 0.350044 0.320558 0.207555 0.048 Uiso 1 1 calc R
C26 C 0.5805(3) 0.27820(12) 0.6022(3) 0.0236(7) Uani 1 1 d .
C27 C 0.5222(4) 0.23261(13) 0.5719(3) 0.0379(9) Uani 1 1 d .
H27 H 0.433780 0.231588 0.535724 0.045 Uiso 1 1 calc R
C28 C 0.5920(5) 0.18798(15) 0.5940(4) 0.0534(12) Uani 1 1 d .
H28 H 0.550330 0.157446 0.572999 0.064 Uiso 1 1 calc R
C29 C 0.7225(5) 0.18904(15) 0.6467(4) 0.0483(11) Uani 1 1 d .
H29 H 0.769532 0.159175 0.661598 0.058 Uiso 1 1 calc R
C30 C 0.7844(4) 0.23456(16) 0.6779(4) 0.0442(10) Uani 1 1 d .
H30 H 0.873003 0.235379 0.713777 0.053 Uiso 1 1 calc R
C31 C 0.7135(4) 0.27878(14) 0.6554(3) 0.0347(9) Uani 1 1 d .
H31 H 0.755113 0.309339 0.676007 0.042 Uiso 1 1 calc R
C32 C 0.5916(3) 0.37713(12) 0.5363(2) 0.0207(6) Uani 1 1 d .
C33 C 0.6523(3) 0.35741(12) 0.4672(3) 0.0253(7) Uani 1 1 d .
H33 H 0.645057 0.323293 0.451577 0.030 Uiso 1 1 calc R
C34 C 0.7236(3) 0.38857(14) 0.4215(3) 0.0309(8) Uani 1 1 d .
H34 H 0.763423 0.375373 0.374888 0.037 Uiso 1 1 calc R
C35 C 0.7353(3) 0.43896(14) 0.4451(3) 0.0343(9) Uani 1 1 d .
H35 H 0.783665 0.459738 0.414916 0.041 Uiso 1 1 calc R
C36 C 0.6760(3) 0.45857(14) 0.5129(3) 0.0351(9) Uani 1 1 d .
H36 H 0.683848 0.492698 0.528358 0.042 Uiso 1 1 calc R
C37 C 0.6050(3) 0.42817(12) 0.5584(3) 0.0256(7) Uani 1 1 d .
H37 H 0.565242 0.441930 0.604498 0.031 Uiso 1 1 calc R

loop_
_atom_site_aniso_label
_atom_site_aniso_U_11
_atom_site_aniso_U_22
_atom_site_aniso_U_33
_atom_site_aniso_U_23
_atom_site_aniso_U_13
_atom_site_aniso_U_12
Fe1 0.0193(2) 0.0205(2) 0.0180(2) 0.00263(17) 0.00736(19) 0.00148(17)
Fe2 0.0194(2) 0.0215(2) 0.0158(2) 0.00095(17) 0.00517(19) 0.00118(17)
S1 0.0286(4) 0.0322(4) 0.0175(4) 0.0026(3) 0.0094(4) 0.0025(3)
S2 0.0208(4) 0.0202(4) 0.0202(4) -0.0002(3) 0.0068(3) 0.0007(3)
P1 0.0174(4) 0.0182(4) 0.0178(4) 0.0005(3) 0.0056(3) -0.0002(3)
P2 0.0175(4) 0.0180(4) 0.0181(4) 0.0000(3) 0.0068(3) 0.0005(3)
O1 0.0594(19) 0.0283(13) 0.0353(16) 0.0129(12) 0.0049(14) -0.0067(13)
O2 0.0372(16) 0.065(2) 0.070(2) 0.0211(17) 0.0283(17) 0.0262(15)
O3 0.0301(16) 0.0584(19) 0.062(2) -0.0091(17) -0.0062(15) -0.0096(14)
O4 0.0467(16) 0.0306(13) 0.0375(16) 0.0149(12) 0.0191(13) 0.0073(12)
N1 0.0206(13) 0.0191(12) 0.0157(13) 0.0009(10) 0.0049(11) -0.0003(10)
N2 0.086(3) 0.050(2) 0.0250(18) 0.0045(16) 0.026(2) -0.004(2)
C1 0.0301(18) 0.0321(18) 0.0203(17) 0.0024(14) 0.0062(15) 0.0010(15)
C2 0.0309(19) 0.0314(18) 0.0281(19) 0.0065(15) 0.0107(16) 0.0041(15)
C3 0.0293(19) 0.0312(18) 0.032(2) 0.0001(16) 0.0074(16) 0.0003(15)
C4 0.0230(17) 0.0349(18) 0.0216(17) -0.0006(15) 0.0098(14) -0.0027(14)
C5 0.057(3) 0.039(2) 0.0261(19) -0.0031(16) 0.0209(19) 0.0042(18)
C6 0.051(2) 0.038(2) 0.032(2) -0.0123(17) 0.0113(19) 0.0007(18)
C7 0.035(2) 0.0239(16) 0.033(2) -0.0045(15) 0.0105(17) 0.0010(15)
C8 0.0251(16) 0.0221(15) 0.0200(16) -0.0005(13) 0.0086(14) -0.0023(13)
C9 0.033(2) 0.0289(19) 0.070(3) -0.0109(19) 0.027(2) -0.0070(16)
C10 0.056(3) 0.029(2) 0.103(4) -0.022(2) 0.045(3) -0.0093(19)
C11 0.043(2) 0.038(2) 0.060(3) -0.015(2) 0.023(2) -0.0219(19)
C12 0.0256(19) 0.041(2) 0.053(3) 0.004(2) 0.0061(19) -0.0085(16)
C13 0.0240(18) 0.0272(17) 0.040(2) 0.0060(16) 0.0066(16) -0.0004(14)
C14 0.0176(15) 0.0215(15) 0.0241(17) 0.0027(13) 0.0057(13) -0.0007(12)
C15 0.0265(18) 0.0339(18) 0.0248(18) 0.0011(15) 0.0070(15) -0.0046(14)
C16 0.0266(18) 0.054(2) 0.027(2) 0.0059(18) 0.0037(16) -0.0070(17)
C17 0.0252(18) 0.045(2) 0.035(2) 0.0202(18) 0.0033(16) 0.0027(16)
C18 0.0243(17) 0.0312(18) 0.040(2) 0.0108(16) 0.0110(16) 0.0078(15)
C19 0.0210(16) 0.0270(16) 0.0271(18) 0.0034(14) 0.0093(14) 0.0043(13)
C20 0.0259(17) 0.0242(15) 0.0195(16) -0.0042(13) 0.0096(14) -0.0024(13)
C21 0.0207(16) 0.0306(17) 0.0181(16) -0.0003(13) 0.0064(13) -0.0003(13)
C22 0.0210(16) 0.0316(17) 0.0199(16) -0.0005(14) 0.0052(14) -0.0029(13)
C23 0.0326(19) 0.0247(16) 0.033(2) 0.0014(15) 0.0092(16) -0.0068(14)
C24 0.055(3) 0.044(2) 0.0252(19) 0.0062(17) 0.0161(19) -0.0041(19)
C25 0.063(3) 0.039(2) 0.024(2) -0.0030(16) 0.021(2) -0.0015(19)
C26 0.0273(17) 0.0231(15) 0.0229(17) 0.0026(13) 0.0114(14) 0.0043(13)
C27 0.035(2) 0.0251(18) 0.044(2) -0.0009(17) -0.0042(18) 0.0031(15)
C28 0.066(3) 0.0247(19) 0.057(3) -0.0009(19) -0.003(2) 0.009(2)
C29 0.056(3) 0.033(2) 0.055(3) 0.010(2) 0.016(2) 0.025(2)
C30 0.033(2) 0.045(2) 0.052(3) 0.012(2) 0.008(2) 0.0159(18)
C31 0.0280(19) 0.0332(19) 0.044(2) 0.0074(17) 0.0122(18) 0.0034(15)
C32 0.0178(15) 0.0216(15) 0.0227(16) 0.0042(13) 0.0060(13) 0.0029(12)
C33 0.0249(17) 0.0271(17) 0.0265(18) 0.0048(14) 0.0114(15) 0.0039(13)
C34 0.0262(18) 0.043(2) 0.0274(19) 0.0062(16) 0.0145(16) 0.0043(16)
C35 0.0253(18) 0.042(2) 0.039(2) 0.0169(17) 0.0140(17) 0.0011(16)
C36 0.0306(19) 0.0292(18) 0.050(3) 0.0031(17) 0.0198(19) -0.0046(15)
C37 0.0210(16) 0.0267(16) 0.0316(19) -0.0020(14) 0.0113(15) -0.0035(13)

loop_
_atom_type_symbol
_atom_type_description
_atom_type_scat_dispersion_real
_atom_type_scat_dispersion_imag
_atom_type_scat_source
C C 0.0033 0.0016 'International Tables Vol C Tables 4.2.6.8 and 6.1.1.4'
H H 0.0000 0.0000 'International Tables Vol C Tables 4.2.6.8 and 6.1.1.4'
Fe Fe 0.3463 0.8444 'International Tables Vol C Tables 4.2.6.8 and 6.1.1.4'
N N 0.0061 0.0033 'International Tables Vol C Tables 4.2.6.8 and 6.1.1.4'
O O 0.0106 0.0060 'International Tables Vol C Tables 4.2.6.8 and 6.1.1.4'
P P 0.1023 0.0942 'International Tables Vol C Tables 4.2.6.8 and 6.1.1.4'
S S 0.1246 0.1234 'International Tables Vol C Tables 4.2.6.8 and 6.1.1.4'

loop_
_geom_angle_atom_site_label_1
_geom_angle_atom_site_label_2
_geom_angle_atom_site_label_3
_geom_angle
S1 Fe1 Fe2 56.48(4)
S1 Fe1 S2 84.78(4)
S2 Fe1 Fe2 56.21(3)
P1 Fe1 Fe2 97.54(4)
P1 Fe1 S1 152.13(4)
P1 Fe1 S2 88.21(4)
C1 Fe1 Fe2 104.85(12)
C1 Fe1 S1 88.26(12)
C1 Fe1 S2 160.33(12)
C1 Fe1 P1 89.41(11)
C1 Fe1 C2 96.85(16)
C2 Fe1 Fe2 150.86(12)
C2 Fe1 S1 105.89(13)
C2 Fe1 S2 102.75(12)
C2 Fe1 P1 101.97(13)
S1 Fe2 Fe1 56.16(3)
S2 Fe2 Fe1 56.53(3)
S2 Fe2 S1 84.78(3)
P2 Fe2 Fe1 95.27(4)
P2 Fe2 S1 149.02(4)
P2 Fe2 S2 88.52(4)
C3 Fe2 Fe1 152.98(12)
C3 Fe2 S1 111.36(12)
C3 Fe2 S2 101.26(12)
C3 Fe2 P2 99.61(13)
C4 Fe2 Fe1 105.10(11)
C4 Fe2 S1 86.12(10)
C4 Fe2 S2 161.46(11)
C4 Fe2 P2 91.01(11)
C4 Fe2 C3 97.09(16)
Fe1 S1 Fe2 67.36(3)
C5 S1 Fe1 111.78(14)
C5 S1 Fe2 113.18(13)
Fe2 S2 Fe1 67.26(3)
C7 S2 Fe1 113.38(12)
C7 S2 Fe2 112.36(12)
N1 P1 Fe1 112.24(10)
N1 P1 C8 107.52(13)
N1 P1 C14 103.73(13)
C8 P1 Fe1 113.55(11)
C8 P1 C14 99.48(15)
C14 P1 Fe1 118.94(11)
N1 P2 Fe2 114.30(9)
N1 P2 C26 108.06(14)
N1 P2 C32 103.58(14)
C26 P2 Fe2 110.65(11)
C26 P2 C32 99.93(14)
C32 P2 Fe2 118.95(11)
P2 N1 P1 120.54(15)
C20 N1 P1 120.3(2)
C20 N1 P2 119.2(2)
C24 N2 C25 116.4(3)
O1 C1 Fe1 178.3(3)
O2 C2 Fe1 176.3(3)
O3 C3 Fe2 179.1(4)
O4 C4 Fe2 177.8(3)
S1 C5 H5A 108.3
S1 C5 H5B 108.3
H5A C5 H5B 107.4
C6 C5 S1 116.0(3)
C6 C5 H5A 108.3
C6 C5 H5B 108.3
C5 C6 H6A 109.0
C5 C6 H6B 109.0
H6A C6 H6B 107.8
C7 C6 C5 113.1(3)
C7 C6 H6A 109.0
C7 C6 H6B 109.0
S2 C7 H7A 108.1
S2 C7 H7B 108.1
C6 C7 S2 116.7(3)
C6 C7 H7A 108.1
C6 C7 H7B 108.1
H7A C7 H7B 107.3
C9 C8 P1 126.1(3)
C9 C8 C13 117.6(3)
C13 C8 P1 116.1(2)
C8 C9 H9 119.5
C8 C9 C10 121.1(3)
C10 C9 H9 119.5
C9 C10 H10 119.7
C11 C10 C9 120.6(4)
C11 C10 H10 119.7
C10 C11 H11 120.0
C10 C11 C12 119.9(4)
C12 C11 H11 120.0
C11 C12 H12 120.3
C11 C12 C13 119.5(3)
C13 C12 H12 120.3
C8 C13 H13 119.3
C12 C13 C8 121.4(3)
C12 C13 H13 119.3
C15 C14 P1 121.1(3)
C19 C14 P1 120.6(3)
C19 C14 C15 118.3(3)
C14 C15 H15 120.0
C16 C15 C14 120.0(3)
C16 C15 H15 120.0
C15 C16 H16 119.7
C17 C16 C15 120.6(4)
C17 C16 H16 119.7
C16 C17 H17 120.0
C18 C17 C16 120.0(3)
C18 C17 H17 120.0
C17 C18 H18 119.9
C17 C18 C19 120.2(4)
C19 C18 H18 119.9
C14 C19 H19 119.6
C18 C19 C14 120.8(3)
C18 C19 H19 119.6
N1 C20 H20A 107.9
N1 C20 H20B 107.9
N1 C20 C21 117.5(3)
H20A C20 H20B 107.2
C21 C20 H20A 107.9
C21 C20 H20B 107.9
C22 C21 C20 125.1(3)
C25 C21 C20 117.5(3)
C25 C21 C22 117.4(3)
C21 C22 H22 120.3
C21 C22 C23 119.4(3)
C23 C22 H22 120.3
C22 C23 H23 120.4
C24 C23 C22 119.1(3)
C24 C23 H23 120.4
N2 C24 C23 123.1(4)
N2 C24 H24 118.5
C23 C24 H24 118.5
N2 C25 C21 124.6(4)
N2 C25 H25 117.7
C21 C25 H25 117.7
C27 C26 P2 124.5(3)
C27 C26 C31 118.1(3)
C31 C26 P2 116.8(3)
C26 C27 H27 119.2
C26 C27 C28 121.6(4)
C28 C27 H27 119.2
C27 C28 H28 120.1
C29 C28 C27 119.7(4)
C29 C28 H28 120.1
C28 C29 H29 120.0
C28 C29 C30 120.1(4)
C30 C29 H29 120.0
C29 C30 H30 120.3
C31 C30 C29 119.5(4)
C31 C30 H30 120.3
C26 C31 H31 119.5
C30 C31 C26 121.0(4)
C30 C31 H31 119.5
C33 C32 P2 121.1(2)
C37 C32 P2 120.4(2)
C37 C32 C33 118.5(3)
C32 C33 H33 119.9
C34 C33 C32 120.1(3)
C34 C33 H33 119.9
C33 C34 H34 120.0
C35 C34 C33 120.0(3)
C35 C34 H34 120.0
C34 C35 H35 119.9
C36 C35 C34 120.2(3)
C36 C35 H35 119.9
C35 C36 H36 119.8
C35 C36 C37 120.4(3)
C37 C36 H36 119.8
C32 C37 H37 119.6
C36 C37 C32 120.8(3)
C36 C37 H37 119.6

loop_
_geom_bond_atom_site_label_1
_geom_bond_atom_site_label_2
_geom_bond_distance
Fe1 Fe2 2.4895(9)
Fe1 S1 2.2405(12)
Fe1 S2 2.2519(9)
Fe1 P1 2.1987(10)
Fe1 C1 1.758(4)
Fe1 C2 1.774(4)
Fe2 S1 2.2489(10)
Fe2 S2 2.2434(10)
Fe2 P2 2.1934(10)
Fe2 C3 1.774(4)
Fe2 C4 1.764(4)
S1 C5 1.827(4)
S2 C7 1.830(3)
P1 N1 1.716(3)
P1 C8 1.826(3)
P1 C14 1.835(3)
P2 N1 1.716(3)
P2 C26 1.822(3)
P2 C32 1.827(3)
O1 C1 1.152(4)
O2 C2 1.141(4)
O3 C3 1.150(4)
O4 C4 1.152(4)
N1 C20 1.482(4)
N2 C24 1.338(5)
N2 C25 1.343(5)
C5 H5A 0.9700
C5 H5B 0.9700
C5 C6 1.501(6)
C6 H6A 0.9700
C6 H6B 0.9700
C6 C7 1.497(5)
C7 H7A 0.9700
C7 H7B 0.9700
C8 C9 1.369(5)
C8 C13 1.388(5)
C9 H9 0.9300
C9 C10 1.385(5)
C10 H10 0.9300
C10 C11 1.350(6)
C11 H11 0.9300
C11 C12 1.374(6)
C12 H12 0.9300
C12 C13 1.379(5)
C13 H13 0.9300
C14 C15 1.405(5)
C14 C19 1.395(4)
C15 H15 0.9300
C15 C16 1.386(5)
C16 H16 0.9300
C16 C17 1.377(6)
C17 H17 0.9300
C17 C18 1.376(5)
C18 H18 0.9300
C18 C19 1.383(5)
C19 H19 0.9300
C20 H20A 0.9700
C20 H20B 0.9700
C20 C21 1.510(4)
C21 C22 1.374(5)
C21 C25 1.371(5)
C22 H22 0.9300
C22 C23 1.379(5)
C23 H23 0.9300
C23 C24 1.364(5)
C24 H24 0.9300
C25 H25 0.9300
C26 C27 1.371(5)
C26 C31 1.393(5)
C27 H27 0.9300
C27 C28 1.387(5)
C28 H28 0.9300
C28 C29 1.370(7)
C29 H29 0.9300
C29 C30 1.386(6)
C30 H30 0.9300
C30 C31 1.384(5)
C31 H31 0.9300
C32 C33 1.393(4)
C32 C37 1.389(4)
C33 H33 0.9300
C33 C34 1.389(5)
C34 H34 0.9300
C34 C35 1.376(5)
C35 H35 0.9300
C35 C36 1.367(5)
C36 H36 0.9300
C36 C37 1.373(4)
C37 H37 0.9300

loop_
_geom_torsion_atom_site_label_1
_geom_torsion_atom_site_label_2
_geom_torsion_atom_site_label_3
_geom_torsion_atom_site_label_4
_geom_torsion
Fe1 S1 C5 C6 -69.3(3)
Fe1 S2 C7 C6 63.9(3)
Fe1 P1 N1 P2 1.88(18)
Fe1 P1 N1 C20 -178.60(19)
Fe1 P1 C8 C9 -106.4(3)
Fe1 P1 C8 C13 68.3(3)
Fe1 P1 C14 C15 -161.4(2)
Fe1 P1 C14 C19 21.4(3)
Fe2 S1 C5 C6 4.4(4)
Fe2 S2 C7 C6 -9.9(3)
Fe2 P2 N1 P1 -3.73(19)
Fe2 P2 N1 C20 176.75(19)
Fe2 P2 C26 C27 101.1(3)
Fe2 P2 C26 C31 -69.8(3)
Fe2 P2 C32 C33 153.5(2)
Fe2 P2 C32 C37 -28.4(3)
S1 C5 C6 C7 64.2(4)
P1 N1 C20 C21 89.3(3)
P1 C8 C9 C10 174.1(4)
P1 C8 C13 C12 -175.1(3)
P1 C14 C15 C16 -173.7(3)
P1 C14 C19 C18 173.8(2)
P2 N1 C20 C21 -91.2(3)
P2 C26 C27 C28 -170.1(4)
P2 C26 C31 C30 170.9(3)
P2 C32 C33 C34 177.8(3)
P2 C32 C37 C36 -178.0(3)
N1 P1 C8 C9 18.4(4)
N1 P1 C8 C13 -166.9(3)
N1 P1 C14 C15 73.1(3)
N1 P1 C14 C19 -104.1(3)
N1 P2 C26 C27 -24.8(4)
N1 P2 C26 C31 164.3(3)
N1 P2 C32 C33 -78.4(3)
N1 P2 C32 C37 99.7(3)
N1 C20 C21 C22 0.1(5)
N1 C20 C21 C25 -178.9(3)
C5 C6 C7 S2 -61.1(4)
C8 P1 N1 P2 -123.69(17)
C8 P1 N1 C20 55.8(3)
C8 P1 C14 C15 -37.7(3)
C8 P1 C14 C19 145.1(3)
C8 C9 C10 C11 0.2(8)
C9 C8 C13 C12 0.1(6)
C9 C10 C11 C12 0.5(8)
C10 C11 C12 C13 -0.9(7)
C11 C12 C13 C8 0.6(6)
C13 C8 C9 C10 -0.6(6)
C14 P1 N1 P2 131.54(17)
C14 P1 N1 C20 -48.9(2)
C14 P1 C8 C9 126.2(4)
C14 P1 C8 C13 -59.1(3)
C14 C15 C16 C17 -1.3(5)
C15 C14 C19 C18 -3.5(5)
C15 C16 C17 C18 -1.2(5)
C16 C17 C18 C19 1.3(5)
C17 C18 C19 C14 1.1(5)
C19 C14 C15 C16 3.6(5)
C20 C21 C22 C23 -177.4(3)
C20 C21 C25 N2 178.2(4)
C21 C22 C23 C24 -1.2(5)
C22 C21 C25 N2 -0.8(6)
C22 C23 C24 N2 0.0(6)
C24 N2 C25 C21 -0.3(7)
C25 N2 C24 C23 0.8(7)
C25 C21 C22 C23 1.6(5)
C26 P2 N1 P1 119.92(17)
C26 P2 N1 C20 -59.6(2)
C26 P2 C32 C33 33.1(3)
C26 P2 C32 C37 -148.8(3)
C26 C27 C28 C29 -0.4(7)
C27 C26 C31 C30 -0.6(6)
C27 C28 C29 C30 0.0(8)
C28 C29 C30 C31 0.0(7)
C29 C30 C31 C26 0.3(6)
C31 C26 C27 C28 0.6(6)
C32 P2 N1 P1 -134.68(17)
C32 P2 N1 C20 45.8(2)
C32 P2 C26 C27 -132.7(3)
C32 P2 C26 C31 56.4(3)
C32 C33 C34 C35 0.5(5)
C33 C32 C37 C36 0.2(5)
C33 C34 C35 C36 -0.5(6)
C34 C35 C36 C37 0.3(6)
C35 C36 C37 C32 -0.2(6)
C37 C32 C33 C34 -0.3(5)

loop_
_platon_squeeze_void_nr
_platon_squeeze_void_average_x
_platon_squeeze_void_average_y
_platon_squeeze_void_average_z
_platon_squeeze_void_volume
_platon_squeeze_void_count_electrons
_platon_squeeze_void_content
1 0.000 0.000 0.500 179 86 ' '
2 0.000 0.500 0.000 179 86 ' '
